data_2022516
loop_
_publ_author_name
'Shibuya, Yuga'
'Koguchi, Shinichi'
'Oba, Makoto'

_publ_section_title
;
 Bis(2,6-diisopropylphenyl) tellurone: a well-defined monomeric
 diorganotellurone without cocrystallized solvents and without stabilizing
 intramolecular contacts
;
_journal_coeditor_code EQ3003
_journal_issue 2
_journal_name_full 'Acta Crystallographica Section C'
_journal_page_first
;
;
_journal_paper_doi 10.1107/S2053229622000353
_journal_volume 78
_journal_year 2022
_chemical_formula_iupac 'C24 H34 O2 Te'
_chemical_formula_moiety 'C24 H34 O2 Te'
_chemical_formula_sum 'C24 H34 O2 Te'
_chemical_formula_weight 482.11
_chemical_name_systematic
;
Bis(2,6-diisopropylphenyl) tellurone
;
_space_group_crystal_system orthorhombic
_space_group_IT_number 60
_space_group_name_Hall '-P 2n 2ab'
_space_group_name_H-M_alt 'P b c n'
_atom_sites_solution_hydrogens geom
_audit_creation_method
;
Olex2 1.3
(compiled 2020.11.12 svn.r5f609507 for OlexSys, GUI svn.r6272)
;
_cell_angle_alpha 90
_cell_angle_beta 90
_cell_angle_gamma 90
_cell_formula_units_Z 4
_cell_length_a 9.3633(3)
_cell_length_b 14.2339(5)
_cell_length_c 17.7479(5)
_cell_measurement_reflns_used 8824
_cell_measurement_temperature 108
_cell_measurement_theta_max 29.6260
_cell_measurement_theta_min 2.8400
_cell_volume 2365.37(13)
_computing_cell_refinement
;
CrystalClear-SM Expert (Rigaku, 2011)
;
_computing_data_collection
;
CrystalClear-SM Expert (Rigaku, 2011)
;
_computing_data_reduction
;
CrystalClear-SM Expert (Rigaku, 2011)
;
_computing_molecular_graphics
;
OLEX2 (Dolomanov <i>et al.</i>,  2009)
;
_computing_publication_material
;
OLEX2 (Dolomanov <i>et al.</i>,  2009)
;
_computing_structure_refinement
;
SHELXL2018 (Sheldrick, 2015b)
;
_computing_structure_solution
;
SHELXT (Sheldrick, 2015a)
;
_diffrn_ambient_temperature 108.0
_diffrn_detector_area_resol_mean 28.5714
_diffrn_measured_fraction_theta_full 1.000
_diffrn_measured_fraction_theta_max 0.920
_diffrn_measurement_device 'AFC12 (Right): Kappa 3 circle'
_diffrn_measurement_device_type 'Rigaku Saturn724+ (2x2 bin mode)'
_diffrn_measurement_method 'profile data from \w-scans'
_diffrn_measurement_specimen_support 'Mitegen 50um'
_diffrn_radiation_type MoK\a
_diffrn_radiation_wavelength 0.71073
_diffrn_reflns_av_R_equivalents 0.0527
_diffrn_reflns_av_unetI/netI 0.0372
_diffrn_reflns_limit_h_max 12
_diffrn_reflns_limit_h_min -12
_diffrn_reflns_limit_k_max 16
_diffrn_reflns_limit_k_min -19
_diffrn_reflns_limit_l_max 24
_diffrn_reflns_limit_l_min -22
_diffrn_reflns_number 21761
_diffrn_reflns_theta_full 25.242
_diffrn_reflns_theta_max 29.279
_diffrn_reflns_theta_min 2.604
_exptl_absorpt_coefficient_mu 1.272
_exptl_absorpt_correction_T_max 1.00000
_exptl_absorpt_correction_T_min 0.81826
_exptl_absorpt_correction_type multi-scan
_exptl_absorpt_process_details
;
(CrysAlis PRO; Rigaku OD, 2015)
;
_exptl_crystal_colour 'clear light colourless'
_exptl_crystal_density_diffrn 1.354
_exptl_crystal_description prism
_exptl_crystal_F_000 984
_exptl_crystal_size_max 0.30
_exptl_crystal_size_mid 0.25
_exptl_crystal_size_min 0.20
_refine_diff_density_max 0.542
_refine_diff_density_min -1.040
_refine_ls_extinction_method none
_refine_ls_goodness_of_fit_ref 1.100
_refine_ls_hydrogen_treatment constr
_refine_ls_matrix_type full
_refine_ls_number_parameters 127
_refine_ls_number_reflns 2971
_refine_ls_number_restraints 0
_refine_ls_restrained_S_all 1.100
_refine_ls_R_factor_all 0.0365
_refine_ls_R_factor_gt 0.0248
_refine_ls_shift/su_max 0.000
_refine_ls_shift/su_mean 0.000
_refine_ls_structure_factor_coef Fsqd
_refine_ls_weighting_details 'w = 1/[\s^2^(Fo^2^)+(0.0090P)^2^+2.7225P] where P = (Fo^2^+2Fc^2^)/3'
_refine_ls_weighting_scheme calc
_refine_ls_wR_factor_gt 0.0505
_refine_ls_wR_factor_ref 0.0548
_reflns_number_gt 2348
_reflns_number_total 2971
_reflns_threshold_expression 'I > 2\s(I)'
_cod_data_source_file eq3003sup1.cif
_cod_data_source_block 3
_cod_database_code 2022516
_shelx_space_group_comment
;
The symmetry employed for this shelxl refinement is uniquely defined
by the following loop, which should always be used as a source of
symmetry information in preference to the above space-group names.
They are only intended as comments.
;
_shelx_estimated_absorpt_t_min 0.701
_shelx_estimated_absorpt_t_max 0.785

loop_
_space_group_symop_operation_xyz
'x, y, z'
'-x+1/2, -y+1/2, z+1/2'
'-x, y, -z+1/2'
'x+1/2, -y+1/2, -z'
'-x, -y, -z'
'x-1/2, y-1/2, -z-1/2'
'x, -y, z-1/2'
'-x-1/2, y-1/2, z'

loop_
_atom_site_type_symbol
_atom_site_label
_atom_site_fract_x
_atom_site_fract_y
_atom_site_fract_z
_atom_site_U_iso_or_equiv
_atom_site_adp_type
_atom_site_calc_flag
_atom_site_occupancy
_atom_site_disorder_assembly
_atom_site_disorder_group
Te Te1 0.500000 0.53742(2) 0.750000 0.00967(6) Uani d 1 . .
C C10 0.6523(2) 0.70236(15) 0.84991(11) 0.0158(4) Uani d 1 . .
H H10 0.583709 0.649197 0.856669 0.019 Uiso calc 1 . .
C C3 0.8157(2) 0.69996(15) 0.62209(12) 0.0187(5) Uani d 1 . .
H H3 0.856198 0.700172 0.573005 0.022 Uiso calc 1 . .
C C9 0.6527(3) 0.5808(2) 0.50988(14) 0.0379(7) Uani d 1 . .
H H9A 0.566523 0.619365 0.514888 0.057 Uiso calc 1 . .
H H9B 0.632229 0.526568 0.477602 0.057 Uiso calc 1 . .
H H9C 0.729227 0.618348 0.487286 0.057 Uiso calc 1 . .
C C5 0.7956(2) 0.77154(14) 0.74427(13) 0.0184(4) Uani d 1 . .
H H5 0.822371 0.819981 0.778276 0.022 Uiso calc 1 . .
C C6 0.7021(2) 0.70135(14) 0.76827(11) 0.0146(4) Uani d 1 . .
O O1 0.42877(17) 0.46605(10) 0.67467(8) 0.0171(3) Uani d 1 . .
C C1 0.6651(2) 0.63136(13) 0.71543(12) 0.0127(4) Uani d 1 . .
C C12 0.7792(3) 0.68515(18) 0.90270(13) 0.0250(5) Uani d 1 . .
H H12A 0.823966 0.624878 0.890237 0.038 Uiso calc 1 . .
H H12B 0.745638 0.683768 0.954985 0.038 Uiso calc 1 . .
H H12C 0.849184 0.735792 0.896628 0.038 Uiso calc 1 . .
C C7 0.6995(3) 0.54663(16) 0.58752(11) 0.0198(5) Uani d 1 . .
H H7 0.622176 0.505677 0.608286 0.024 Uiso calc 1 . .
C C11 0.5734(3) 0.79367(16) 0.86969(13) 0.0247(5) Uani d 1 . .
H H11A 0.638093 0.847183 0.863096 0.037 Uiso calc 1 . .
H H11B 0.541189 0.791052 0.922176 0.037 Uiso calc 1 . .
H H11C 0.490671 0.801042 0.836407 0.037 Uiso calc 1 . .
C C2 0.7233(2) 0.62752(15) 0.64246(11) 0.0149(4) Uani d 1 . .
C C4 0.8500(2) 0.77180(15) 0.67175(13) 0.0200(5) Uani d 1 . .
H H4 0.910993 0.821341 0.655928 0.024 Uiso calc 1 . .
C C8 0.8368(4) 0.4881(2) 0.58284(18) 0.0458(8) Uani d 1 . .
H H8A 0.821057 0.434007 0.549748 0.069 Uiso calc 1 . .
H H8B 0.862889 0.466090 0.633303 0.069 Uiso calc 1 . .
H H8C 0.914138 0.526958 0.562475 0.069 Uiso calc 1 . .

loop_
_atom_site_aniso_label
_atom_site_aniso_U_11
_atom_site_aniso_U_22
_atom_site_aniso_U_33
_atom_site_aniso_U_12
_atom_site_aniso_U_13
_atom_site_aniso_U_23
Te1 0.01162(9) 0.00776(9) 0.00963(9) 0.000 0.00042(7) 0.000
C10 0.0130(10) 0.0162(10) 0.0181(10) 0.0010(9) -0.0037(8) -0.0068(8)
C3 0.0168(11) 0.0198(11) 0.0193(10) -0.0030(9) 0.0015(9) 0.0047(9)
C9 0.0498(19) 0.0453(16) 0.0185(12) -0.0211(14) -0.0036(12) 0.0009(11)
C5 0.0163(11) 0.0134(9) 0.0254(11) -0.0014(8) -0.0067(9) -0.0030(9)
C6 0.0128(10) 0.0127(9) 0.0183(10) 0.0025(8) -0.0039(8) -0.0019(7)
O1 0.0204(8) 0.0156(7) 0.0152(7) -0.0051(6) -0.0006(6) -0.0054(6)
C1 0.0125(10) 0.0099(9) 0.0158(9) -0.0033(8) -0.0033(8) 0.0022(8)
C12 0.0223(13) 0.0316(13) 0.0211(11) 0.0080(11) -0.0076(10) -0.0055(10)
C7 0.0233(12) 0.0218(11) 0.0143(10) -0.0095(10) 0.0053(9) -0.0023(8)
C11 0.0212(13) 0.0249(12) 0.0281(12) 0.0057(10) -0.0029(10) -0.0116(10)
C2 0.0149(11) 0.0144(10) 0.0153(9) -0.0001(9) -0.0022(8) 0.0005(8)
C4 0.0141(11) 0.0156(10) 0.0302(12) -0.0041(9) -0.0040(9) 0.0056(9)
C8 0.0439(18) 0.0379(16) 0.0557(19) 0.0092(14) -0.0019(15) -0.0271(14)

loop_
_atom_type_symbol
_atom_type_description
_atom_type_scat_dispersion_real
_atom_type_scat_dispersion_imag
_atom_type_scat_source
C C 0.0033 0.0016 'International Tables Vol C Tables 4.2.6.8 and 6.1.1.4'
H H 0.0000 0.0000 'International Tables Vol C Tables 4.2.6.8 and 6.1.1.4'
O O 0.0106 0.0060 'International Tables Vol C Tables 4.2.6.8 and 6.1.1.4'
Te Te -0.5308 1.6751 'International Tables Vol C Tables 4.2.6.8 and 6.1.1.4'

loop_
_geom_angle_atom_site_label_1
_geom_angle_atom_site_label_2
_geom_angle_atom_site_label_3
_geom_angle_site_symmetry_1
_geom_angle_site_symmetry_3
_geom_angle
_geom_angle_publ_flag
O1 Te1 O1 . 3_656 111.57(9) yes
O1 Te1 C1 . . 114.02(7) yes
O1 Te1 C1 . 3_656 107.31(7) yes
O1 Te1 C1 3_656 . 107.32(8) yes
O1 Te1 C1 3_656 3_656 114.02(7) yes
C1 Te1 C1 . 3_656 102.40(11) yes
C6 C10 H10 . . 107.7 ?
C6 C10 C12 . . 110.07(18) ?
C6 C10 C11 . . 111.89(18) ?
C12 C10 H10 . . 107.7 ?
C12 C10 C11 . . 111.62(18) ?
C11 C10 H10 . . 107.7 ?
C2 C3 H3 . . 119.2 ?
C4 C3 H3 . . 119.2 ?
C4 C3 C2 . . 121.6(2) ?
H9A C9 H9B . . 109.5 ?
H9A C9 H9C . . 109.5 ?
H9B C9 H9C . . 109.5 ?
C7 C9 H9A . . 109.5 ?
C7 C9 H9B . . 109.5 ?
C7 C9 H9C . . 109.5 ?
C6 C5 H5 . . 119.4 ?
C4 C5 H5 . . 119.4 ?
C4 C5 C6 . . 121.11(19) ?
C5 C6 C10 . . 118.42(18) ?
C5 C6 C1 . . 117.18(19) ?
C1 C6 C10 . . 124.33(19) ?
C6 C1 Te1 . . 115.41(15) ?
C2 C1 Te1 . . 121.42(15) ?
C2 C1 C6 . . 122.97(19) ?
C10 C12 H12A . . 109.5 ?
C10 C12 H12B . . 109.5 ?
C10 C12 H12C . . 109.5 ?
H12A C12 H12B . . 109.5 ?
H12A C12 H12C . . 109.5 ?
H12B C12 H12C . . 109.5 ?
C9 C7 H7 . . 108.1 ?
C9 C7 C8 . . 111.4(2) ?
C2 C7 C9 . . 112.27(19) ?
C2 C7 H7 . . 108.1 ?
C2 C7 C8 . . 108.77(19) ?
C8 C7 H7 . . 108.1 ?
C10 C11 H11A . . 109.5 ?
C10 C11 H11B . . 109.5 ?
C10 C11 H11C . . 109.5 ?
H11A C11 H11B . . 109.5 ?
H11A C11 H11C . . 109.5 ?
H11B C11 H11C . . 109.5 ?
C3 C2 C1 . . 116.79(19) ?
C3 C2 C7 . . 118.92(19) ?
C1 C2 C7 . . 124.15(19) ?
C3 C4 H4 . . 119.9 ?
C5 C4 C3 . . 120.2(2) ?
C5 C4 H4 . . 119.9 ?
C7 C8 H8A . . 109.5 ?
C7 C8 H8B . . 109.5 ?
C7 C8 H8C . . 109.5 ?
H8A C8 H8B . . 109.5 ?
H8A C8 H8C . . 109.5 ?
H8B C8 H8C . . 109.5 ?

loop_
_geom_bond_atom_site_label_1
_geom_bond_atom_site_label_2
_geom_bond_site_symmetry_2
_geom_bond_distance
_geom_bond_publ_flag
Te1 O1 . 1.8067(14) ?
Te1 O1 3_656 1.8067(14) ?
Te1 C1 . 2.134(2) ?
Te1 C1 3_656 2.134(2) ?
C10 H10 . 1.0000 ?
C10 C6 . 1.522(3) ?
C10 C12 . 1.533(3) ?
C10 C11 . 1.536(3) ?
C3 H3 . 0.9500 ?
C3 C2 . 1.394(3) ?
C3 C4 . 1.388(3) ?
C9 H9A . 0.9800 ?
C9 H9B . 0.9800 ?
C9 H9C . 0.9800 ?
C9 C7 . 1.526(3) ?
C5 H5 . 0.9500 ?
C5 C6 . 1.395(3) ?
C5 C4 . 1.384(3) ?
C6 C1 . 1.411(3) ?
C1 C2 . 1.406(3) ?
C12 H12A . 0.9800 ?
C12 H12B . 0.9800 ?
C12 H12C . 0.9800 ?
C7 H7 . 1.0000 ?
C7 C2 . 1.525(3) ?
C7 C8 . 1.534(4) ?
C11 H11A . 0.9800 ?
C11 H11B . 0.9800 ?
C11 H11C . 0.9800 ?
C4 H4 . 0.9500 ?
C8 H8A . 0.9800 ?
C8 H8B . 0.9800 ?
C8 H8C . 0.9800 ?

loop_
_geom_hbond_atom_site_label_D
_geom_hbond_atom_site_label_H
_geom_hbond_atom_site_label_A
_geom_hbond_site_symmetry_D
_geom_hbond_site_symmetry_H
_geom_hbond_site_symmetry_A
_geom_hbond_distance_DH
_geom_hbond_distance_HA
_geom_hbond_distance_DA
_geom_hbond_angle_DHA
_geom_hbond_publ_flag
C7 H7 O1 1_555 1_555 1_555 1.00 2.23 3.183(3) 158 yes
C4 H4 O1 6_667 6_667 1_555 0.95 2.57 3.455(3) 155 yes
C5 H5 O1 8_765 8_765 1_555 0.95 2.45 3.360(3) 160 yes

loop_
_geom_torsion_atom_site_label_1
_geom_torsion_atom_site_label_2
_geom_torsion_atom_site_label_3
_geom_torsion_atom_site_label_4
_geom_torsion_site_symmetry_1
_geom_torsion_site_symmetry_2
_geom_torsion_site_symmetry_3
_geom_torsion_site_symmetry_4
_geom_torsion
_geom_torsion_publ_flag
Te1 C1 C2 C3 . . . . 171.21(15) ?
Te1 C1 C2 C7 . . . . -13.1(3) ?
C10 C6 C1 Te1 . . . . 11.3(3) ?
C10 C6 C1 C2 . . . . -173.9(2) ?
C9 C7 C2 C3 . . . . -54.1(3) ?
C9 C7 C2 C1 . . . . 130.3(2) ?
C5 C6 C1 Te1 . . . . -171.71(15) ?
C5 C6 C1 C2 . . . . 3.2(3) ?
C6 C5 C4 C3 . . . . -2.1(3) ?
C6 C1 C2 C3 . . . . -3.4(3) ?
C6 C1 C2 C7 . . . . 172.3(2) ?
C12 C10 C6 C5 . . . . -65.0(3) ?
C12 C10 C6 C1 . . . . 112.0(2) ?
C11 C10 C6 C5 . . . . 59.7(3) ?
C11 C10 C6 C1 . . . . -123.3(2) ?
C2 C3 C4 C5 . . . . 1.9(3) ?
C4 C3 C2 C1 . . . . 0.8(3) ?
C4 C3 C2 C7 . . . . -175.1(2) ?
C4 C5 C6 C10 . . . . 176.9(2) ?
C4 C5 C6 C1 . . . . -0.4(3) ?
C8 C7 C2 C3 . . . . 69.7(3) ?
C8 C7 C2 C1 . . . . -106.0(3) ?
